data_7048289
loop_
_publ_author_name
'Rodr\'iguez-Rey, Jos\'e Luis'
'Esteban-G\'omez, David'
'Platas-Iglesias, Carlos'
'Sousa-Pedrares, Antonio'

_publ_section_title
;
 Electronic versus steric control in palladium complexes of carboranyl
 phosphine-iminophosphorane ligands.
;
_journal_issue 2
_journal_name_full 'Dalton transactions (Cambridge, England : 2003)'
_journal_page_first 486
_journal_page_last 503
_journal_paper_doi 10.1039/c8dt04006k
_journal_volume 48
_journal_year 2019
_chemical_formula_sum 'C28 H35 B10 Cl2 N P2 Pd'
_chemical_formula_weight 732.91
_space_group_crystal_system monoclinic
_space_group_IT_number 14
_space_group_name_Hall '-P 2ybc'
_space_group_name_H-M_alt 'P 1 21/c 1'
_symmetry_space_group_name_Hall '-P 2ybc'
_symmetry_space_group_name_H-M 'P 1 21/c 1'
_atom_sites_solution_hydrogens mixed
_audit_creation_method SHELXL-2014/7
_audit_update_record
;
2018-07-12 deposited with the CCDC.
2018-11-30 downloaded from the CCDC.
;
_cell_angle_alpha 90
_cell_angle_beta 109.186(4)
_cell_angle_gamma 90
_cell_formula_units_Z 4
_cell_length_a 12.4520(8)
_cell_length_b 16.2137(8)
_cell_length_c 17.6328(11)
_cell_measurement_reflns_used 1978
_cell_measurement_temperature 100(2)
_cell_measurement_theta_max 29.04
_cell_measurement_theta_min 2.49
_cell_volume 3362.2(4)
_computing_cell_refinement 'BRUKER APEX2'
_computing_data_collection 'BRUKER APEX2'
_computing_data_reduction 'Bruker SAINT'
_computing_structure_refinement 'SHELXL-2014/7 (Sheldrick, 2014)'
_computing_structure_solution SHELXT-2014
_diffrn_ambient_temperature 100(2)
_diffrn_measured_fraction_theta_full 1.000
_diffrn_measured_fraction_theta_max 1.000
_diffrn_measurement_device_type 'Bruker Kappa APEXII CCD'
_diffrn_measurement_method 'omega and phi scans'
_diffrn_radiation_type MoK\a
_diffrn_radiation_wavelength 0.71073
_diffrn_reflns_av_R_equivalents 0.0785
_diffrn_reflns_av_unetI/netI 0.0604
_diffrn_reflns_Laue_measured_fraction_full 1.000
_diffrn_reflns_Laue_measured_fraction_max 1.000
_diffrn_reflns_limit_h_max 17
_diffrn_reflns_limit_h_min -17
_diffrn_reflns_limit_k_max 23
_diffrn_reflns_limit_k_min -23
_diffrn_reflns_limit_l_max 25
_diffrn_reflns_limit_l_min -25
_diffrn_reflns_number 77182
_diffrn_reflns_point_group_measured_fraction_full 1.000
_diffrn_reflns_point_group_measured_fraction_max 1.000
_diffrn_reflns_theta_full 25.242
_diffrn_reflns_theta_max 30.508
_diffrn_reflns_theta_min 1.732
_exptl_absorpt_coefficient_mu 0.829
_exptl_absorpt_correction_T_max 0.8497
_exptl_absorpt_correction_T_min 0.7282
_exptl_absorpt_correction_type multi-scan
_exptl_absorpt_process_details
;
 Sheldrick, G.M. SADABS: Program for absorption correction
 using area detector data. University of G\"ottingen, Germany, 1996.
;
_exptl_crystal_colour Orange
_exptl_crystal_density_diffrn 1.448
_exptl_crystal_description Plate
_exptl_crystal_F_000 1480
_exptl_crystal_size_max 0.420
_exptl_crystal_size_mid 0.230
_exptl_crystal_size_min 0.110
_refine_diff_density_max 0.505
_refine_diff_density_min -0.881
_refine_diff_density_rms 0.106
_refine_ls_extinction_method none
_refine_ls_goodness_of_fit_ref 1.048
_refine_ls_hydrogen_treatment mixed
_refine_ls_matrix_type full
_refine_ls_number_parameters 402
_refine_ls_number_reflns 10260
_refine_ls_number_restraints 0
_refine_ls_restrained_S_all 1.048
_refine_ls_R_factor_all 0.0564
_refine_ls_R_factor_gt 0.0362
_refine_ls_shift/su_max 0.001
_refine_ls_shift/su_mean 0.000
_refine_ls_structure_factor_coef Fsqd
_refine_ls_weighting_details 'w=1/[\s^2^(Fo^2^)+(0.0258P)^2^+1.0122P] where P=(Fo^2^+2Fc^2^)/3'
_refine_ls_weighting_scheme calc
_refine_ls_wR_factor_gt 0.0708
_refine_ls_wR_factor_ref 0.0764
_reflns_Friedel_coverage 0.000
_reflns_number_gt 7902
_reflns_number_total 10260
_reflns_threshold_expression 'I > 2\s(I)'
_cod_data_source_file c8dt04006k2.cif
_cod_data_source_block Pd5
_cod_depositor_comments 'Adding full bibliography for 7048284--7048289.cif.'
_cod_database_code 7048289
_shelx_shelxl_version_number 2014/7
_shelx_space_group_comment
;
The symmetry employed for this shelxl refinement is uniquely defined
by the following loop, which should always be used as a source of
symmetry information in preference to the above space-group names.
They are only intended as comments.
;
_shelx_estimated_absorpt_t_min 0.722
_shelx_estimated_absorpt_t_max 0.914

loop_
_space_group_symop_operation_xyz
'x, y, z'
'-x, y+1/2, -z+1/2'
'-x, -y, -z'
'x, -y-1/2, z-1/2'

loop_
_atom_site_label
_atom_site_type_symbol
_atom_site_fract_x
_atom_site_fract_y
_atom_site_fract_z
_atom_site_U_iso_or_equiv
_atom_site_adp_type
_atom_site_occupancy
_atom_site_site_symmetry_order
_atom_site_calc_flag
_atom_site_refinement_flags_posn
_atom_site_refinement_flags_adp
Pd1 Pd 0.32682(2) 0.29013(2) 0.23201(2) 0.00911(4) Uani 1 1 d . .
Cl1 Cl 0.50673(5) 0.32435(3) 0.31237(3) 0.01715(11) Uani 1 1 d . .
Cl2 Cl 0.28057(5) 0.22905(3) 0.34151(3) 0.01596(11) Uani 1 1 d . .
P1 P 0.16769(5) 0.24423(3) 0.06937(3) 0.01008(11) Uani 1 1 d . .
P2 P 0.38055(5) 0.32885(3) 0.12889(3) 0.00946(11) Uani 1 1 d . .
N1 N 0.15976(15) 0.27456(9) 0.15417(10) 0.0106(3) Uani 1 1 d . .
B3 B 0.0828(2) 0.33891(13) 0.16324(15) 0.0125(5) Uani 1 1 d . .
B4 B -0.0675(2) 0.35090(16) 0.11083(16) 0.0193(5) Uani 1 1 d . .
H4 H -0.1099 0.3125 0.0564 0.023 Uiso 1 1 calc R U
B5 B -0.1405(2) 0.37683(17) 0.17878(17) 0.0241(6) Uani 1 1 d . .
H5 H -0.2297 0.3557 0.1691 0.029 Uiso 1 1 calc R U
B6 B -0.0398(2) 0.38296(15) 0.27619(16) 0.0193(5) Uani 1 1 d . .
H6 H -0.0607 0.3655 0.3312 0.023 Uiso 1 1 calc R U
B7 B 0.1295(2) 0.43790(13) 0.20907(16) 0.0168(5) Uani 1 1 d . .
H7 H 0.2197 0.4578 0.2211 0.020 Uiso 1 1 calc R U
B8 B 0.0293(2) 0.43193(15) 0.11065(16) 0.0192(6) Uani 1 1 d . .
H8 H 0.0515 0.4485 0.0559 0.023 Uiso 1 1 calc R U
B9 B -0.1069(3) 0.45502(17) 0.11867(18) 0.0266(7) Uani 1 1 d . .
H9 H -0.1742 0.4867 0.0688 0.032 Uiso 1 1 calc R U
B10 B -0.0899(2) 0.47460(16) 0.22172(17) 0.0227(6) Uani 1 1 d . .
H10 H -0.1457 0.5191 0.2400 0.027 Uiso 1 1 calc R U
B11 B 0.0566(2) 0.46352(14) 0.27693(17) 0.0196(6) Uani 1 1 d . .
H11 H 0.0992 0.4997 0.3329 0.024 Uiso 1 1 calc R U
B12 B 0.0149(3) 0.50829(15) 0.18020(17) 0.0232(6) Uani 1 1 d . .
H12 H 0.0283 0.5754 0.1712 0.028 Uiso 1 1 calc R U
C1 C -0.02499(19) 0.31396(13) 0.20569(14) 0.0167(5) Uani 1 1 d . .
C2 C 0.08594(19) 0.36454(12) 0.26034(13) 0.0142(4) Uani 1 1 d . .
C3 C -0.0335(2) 0.22301(13) 0.22236(16) 0.0252(6) Uani 1 1 d . .
H3A H -0.0066 0.1905 0.1854 0.038 Uiso 1 1 calc R U
H3B H -0.1129 0.2089 0.2147 0.038 Uiso 1 1 calc R U
H3C H 0.0134 0.2108 0.2778 0.038 Uiso 1 1 calc R U
C4 C 0.25389(17) 0.31768(11) 0.03821(12) 0.0106(4) Uani 1 1 d . .
H4A H 0.2138 0.3710 0.0229 0.013 Uiso 1 1 calc R U
H4B H 0.2749 0.2964 -0.0076 0.013 Uiso 1 1 calc R U
C5 C 0.03075(18) 0.23171(12) -0.00510(13) 0.0142(4) Uani 1 1 d . .
C6 C -0.01806(19) 0.29289(13) -0.06167(13) 0.0175(5) Uani 1 1 d . .
H6A H 0.0258 0.3390 -0.0673 0.021 Uiso 1 1 calc R U
C7 C -0.1308(2) 0.28593(15) -0.10955(15) 0.0239(5) Uani 1 1 d . .
H7A H -0.1644 0.3274 -0.1481 0.029 Uiso 1 1 calc R U
C8 C -0.1947(2) 0.21880(17) -0.10145(16) 0.0304(6) Uani 1 1 d . .
H8A H -0.2724 0.2148 -0.1338 0.037 Uiso 1 1 calc R U
C9 C -0.1461(2) 0.15741(16) -0.04647(16) 0.0273(6) Uani 1 1 d . .
H9A H -0.1903 0.1111 -0.0418 0.033 Uiso 1 1 calc R U
C10 C -0.0336(2) 0.16303(14) 0.00186(14) 0.0209(5) Uani 1 1 d . .
H10A H -0.0002 0.1207 0.0394 0.025 Uiso 1 1 calc R U
C11 C 0.24185(18) 0.14819(11) 0.07702(12) 0.0119(4) Uani 1 1 d . .
C12 C 0.26959(19) 0.09857(12) 0.14512(13) 0.0168(5) Uani 1 1 d . .
H12A H 0.2457 0.1132 0.1893 0.020 Uiso 1 1 calc R U
C13 C 0.3328(2) 0.02715(12) 0.14774(14) 0.0213(5) Uani 1 1 d . .
H13 H 0.3518 -0.0073 0.1938 0.026 Uiso 1 1 calc R U
C14 C 0.3681(2) 0.00614(12) 0.08359(15) 0.0206(5) Uani 1 1 d . .
H14 H 0.4124 -0.0422 0.0864 0.025 Uiso 1 1 calc R U
C15 C 0.3392(2) 0.05513(12) 0.01515(14) 0.0194(5) Uani 1 1 d . .
H15 H 0.3628 0.0402 -0.0290 0.023 Uiso 1 1 calc R U
C16 C 0.27582(19) 0.12581(12) 0.01196(13) 0.0151(4) Uani 1 1 d . .
H16 H 0.2553 0.1593 -0.0348 0.018 Uiso 1 1 calc R U
C17 C 0.42567(18) 0.43415(11) 0.12514(12) 0.0117(4) Uani 1 1 d . .
C18 C 0.3452(2) 0.49746(12) 0.11159(15) 0.0198(5) Uani 1 1 d . .
H18 H 0.2675 0.4846 0.1022 0.024 Uiso 1 1 calc R U
C19 C 0.3791(2) 0.57903(12) 0.11188(15) 0.0225(5) Uani 1 1 d . .
H19 H 0.3242 0.6219 0.1025 0.027 Uiso 1 1 calc R U
C20 C 0.4912(2) 0.59817(12) 0.12567(13) 0.0166(5) Uani 1 1 d . .
H20 H 0.5141 0.6542 0.1271 0.020 Uiso 1 1 calc R U
C21 C 0.5708(2) 0.53616(13) 0.13747(14) 0.0194(5) Uani 1 1 d . .
H21 H 0.6480 0.5495 0.1453 0.023 Uiso 1 1 calc R U
C22 C 0.53848(19) 0.45410(12) 0.13795(14) 0.0174(5) Uani 1 1 d . .
H22 H 0.5939 0.4116 0.1471 0.021 Uiso 1 1 calc R U
C23 C 0.48845(18) 0.26199(11) 0.11331(13) 0.0119(4) Uani 1 1 d . .
C24 C 0.53769(19) 0.19888(12) 0.16749(14) 0.0154(4) Uani 1 1 d . .
H24 H 0.5159 0.1908 0.2138 0.019 Uiso 1 1 calc R U
C25 C 0.6188(2) 0.14795(13) 0.15312(15) 0.0227(5) Uani 1 1 d . .
H25 H 0.6524 0.1048 0.1896 0.027 Uiso 1 1 calc R U
C26 C 0.6507(2) 0.15989(13) 0.08619(15) 0.0232(5) Uani 1 1 d . .
H26 H 0.7072 0.1255 0.0773 0.028 Uiso 1 1 calc R U
C27 C 0.6009(2) 0.22169(14) 0.03182(15) 0.0229(5) Uani 1 1 d . .
H27 H 0.6223 0.2290 -0.0147 0.027 Uiso 1 1 calc R U
C28 C 0.52002(19) 0.27283(13) 0.04522(14) 0.0171(5) Uani 1 1 d . .
H28 H 0.4860 0.3153 0.0080 0.021 Uiso 1 1 calc R U
H2 H 0.138(2) 0.3322(14) 0.2998(14) 0.019(6) Uiso 1 1 d . .

loop_
_atom_site_aniso_label
_atom_site_aniso_U_11
_atom_site_aniso_U_22
_atom_site_aniso_U_33
_atom_site_aniso_U_23
_atom_site_aniso_U_13
_atom_site_aniso_U_12
Pd1 0.00848(8) 0.01045(7) 0.00799(8) 0.00030(5) 0.00216(6) 0.00085(6)
Cl1 0.0122(3) 0.0193(2) 0.0151(3) -0.00178(19) -0.0020(2) -0.00092(19)
Cl2 0.0180(3) 0.0192(2) 0.0124(3) 0.00475(18) 0.0072(2) 0.00632(19)
P1 0.0088(3) 0.0117(2) 0.0095(3) -0.00020(18) 0.0027(2) -0.00077(19)
P2 0.0071(3) 0.0108(2) 0.0100(3) 0.00024(18) 0.0022(2) 0.00016(18)
N1 0.0079(9) 0.0140(7) 0.0094(9) -0.0001(6) 0.0022(7) 0.0000(6)
B3 0.0110(12) 0.0167(10) 0.0097(12) 0.0006(8) 0.0034(10) 0.0001(9)
B4 0.0088(13) 0.0327(13) 0.0149(14) -0.0048(10) 0.0019(11) 0.0069(10)
B5 0.0125(14) 0.0373(14) 0.0241(16) -0.0056(12) 0.0080(12) 0.0065(11)
B6 0.0190(15) 0.0257(12) 0.0172(14) 0.0008(10) 0.0115(12) 0.0068(10)
B7 0.0205(15) 0.0128(10) 0.0195(14) -0.0003(9) 0.0097(12) 0.0008(9)
B8 0.0225(15) 0.0200(11) 0.0161(14) 0.0046(10) 0.0078(12) 0.0086(10)
B9 0.0241(17) 0.0366(15) 0.0186(15) 0.0022(11) 0.0063(13) 0.0176(12)
B10 0.0210(16) 0.0280(13) 0.0194(15) -0.0003(11) 0.0073(12) 0.0103(11)
B11 0.0220(15) 0.0183(11) 0.0191(14) -0.0011(10) 0.0073(12) 0.0068(10)
B12 0.0327(18) 0.0192(11) 0.0201(15) 0.0035(10) 0.0120(13) 0.0102(11)
C1 0.0129(12) 0.0220(10) 0.0182(12) -0.0016(8) 0.0090(10) -0.0010(8)
C2 0.0167(12) 0.0160(9) 0.0104(11) 0.0006(8) 0.0052(9) 0.0049(8)
C3 0.0287(15) 0.0236(11) 0.0309(15) -0.0015(10) 0.0201(12) -0.0070(10)
C4 0.0097(11) 0.0112(8) 0.0100(10) 0.0012(7) 0.0021(8) 0.0004(7)
C5 0.0085(11) 0.0225(10) 0.0120(11) -0.0047(8) 0.0041(9) -0.0013(8)
C6 0.0133(12) 0.0249(10) 0.0129(11) -0.0033(9) 0.0024(9) 0.0037(9)
C7 0.0142(12) 0.0412(13) 0.0143(12) -0.0034(10) 0.0017(10) 0.0085(10)
C8 0.0065(12) 0.0609(17) 0.0223(14) -0.0175(13) 0.0026(10) -0.0014(11)
C9 0.0158(13) 0.0433(14) 0.0261(15) -0.0143(11) 0.0114(11) -0.0146(11)
C10 0.0189(13) 0.0269(11) 0.0196(13) -0.0086(9) 0.0100(11) -0.0078(9)
C11 0.0128(11) 0.0119(8) 0.0108(11) -0.0022(7) 0.0036(9) -0.0022(7)
C12 0.0223(13) 0.0133(9) 0.0160(12) 0.0006(8) 0.0080(10) -0.0032(8)
C13 0.0284(14) 0.0135(9) 0.0186(13) 0.0044(8) 0.0030(11) 0.0013(9)
C14 0.0195(13) 0.0131(9) 0.0264(14) -0.0017(8) 0.0038(11) 0.0021(8)
C15 0.0221(13) 0.0177(10) 0.0212(13) -0.0037(9) 0.0106(11) 0.0010(9)
C16 0.0186(12) 0.0147(9) 0.0117(11) 0.0003(8) 0.0046(9) 0.0008(8)
C17 0.0130(11) 0.0119(8) 0.0108(11) 0.0010(7) 0.0047(9) -0.0003(7)
C18 0.0124(12) 0.0177(10) 0.0326(14) -0.0014(9) 0.0121(11) -0.0011(8)
C19 0.0227(14) 0.0132(9) 0.0354(15) 0.0000(9) 0.0147(12) 0.0022(9)
C20 0.0228(13) 0.0151(9) 0.0130(11) -0.0016(8) 0.0072(10) -0.0047(8)
C21 0.0132(12) 0.0199(10) 0.0237(13) 0.0014(9) 0.0041(10) -0.0068(8)
C22 0.0127(12) 0.0159(9) 0.0222(13) 0.0025(8) 0.0038(10) 0.0009(8)
C23 0.0073(10) 0.0139(8) 0.0139(11) -0.0034(7) 0.0028(9) 0.0004(7)
C24 0.0139(12) 0.0158(9) 0.0176(12) -0.0004(8) 0.0065(9) 0.0010(8)
C25 0.0231(14) 0.0182(10) 0.0250(14) 0.0011(9) 0.0053(11) 0.0072(9)
C26 0.0158(13) 0.0248(11) 0.0290(14) -0.0097(10) 0.0074(11) 0.0044(9)
C27 0.0180(13) 0.0342(12) 0.0201(13) -0.0037(10) 0.0114(11) 0.0029(10)
C28 0.0119(12) 0.0258(11) 0.0135(11) 0.0000(8) 0.0040(9) 0.0020(8)

loop_
_atom_type_symbol
_atom_type_description
_atom_type_scat_dispersion_real
_atom_type_scat_dispersion_imag
_atom_type_scat_source
C C 0.0033 0.0016 'International Tables Vol C Tables 4.2.6.8 and 6.1.1.4'
H H 0.0000 0.0000 'International Tables Vol C Tables 4.2.6.8 and 6.1.1.4'
B B 0.0013 0.0007 'International Tables Vol C Tables 4.2.6.8 and 6.1.1.4'
N N 0.0061 0.0033 'International Tables Vol C Tables 4.2.6.8 and 6.1.1.4'
P P 0.1023 0.0942 'International Tables Vol C Tables 4.2.6.8 and 6.1.1.4'
Cl Cl 0.1484 0.1585 'International Tables Vol C Tables 4.2.6.8 and 6.1.1.4'
Pd Pd -0.9988 1.0072 'International Tables Vol C Tables 4.2.6.8 and 6.1.1.4'

loop_
_geom_angle_atom_site_label_1
_geom_angle_atom_site_label_2
_geom_angle_atom_site_label_3
_geom_angle
N1 Pd1 P2 89.95(5)
N1 Pd1 Cl1 172.74(4)
P2 Pd1 Cl1 86.65(2)
N1 Pd1 Cl2 91.62(5)
P2 Pd1 Cl2 171.618(18)
Cl1 Pd1 Cl2 92.68(2)
N1 P1 C5 112.48(10)
N1 P1 C11 112.54(9)
C5 P1 C11 107.45(9)
N1 P1 C4 107.80(9)
C5 P1 C4 111.71(10)
C11 P1 C4 104.64(10)
C17 P2 C23 107.72(10)
C17 P2 C4 104.37(9)
C23 P2 C4 105.90(9)
C17 P2 Pd1 118.53(7)
C23 P2 Pd1 113.04(7)
C4 P2 Pd1 106.20(7)
B3 N1 P1 124.30(15)
B3 N1 Pd1 112.82(13)
P1 N1 Pd1 107.14(9)
N1 B3 C2 118.18(18)
N1 B3 B8 134.0(2)
C2 B3 B8 101.12(16)
N1 B3 C1 119.67(17)
C2 B3 C1 54.67(13)
B8 B3 C1 101.92(17)
N1 B3 B4 128.91(18)
C2 B3 B4 99.30(17)
B8 B3 B4 59.67(15)
C1 B3 B4 56.16(14)
N1 B3 B7 123.88(19)
C2 B3 B7 56.67(13)
B8 B3 B7 59.37(14)
C1 B3 B7 100.96(16)
B4 B3 B7 105.13(16)
C1 B4 B9 105.34(18)
C1 B4 B5 58.63(15)
B9 B4 B5 60.45(16)
C1 B4 B8 105.71(18)
B9 B4 B8 60.28(15)
B5 B4 B8 108.84(19)
C1 B4 B3 61.32(14)
B9 B4 B3 109.20(19)
B5 B4 B3 110.76(19)
B8 B4 B3 59.50(14)
C1 B4 H4 123.9
B9 B4 H4 122.1
B5 B4 H4 120.6
B8 B4 H4 122.4
B3 B4 H4 119.7
C1 B5 B6 59.77(14)
C1 B5 B4 58.14(14)
B6 B5 B4 108.20(19)
C1 B5 B10 105.45(19)
B6 B5 B10 59.81(15)
B4 B5 B10 108.0(2)
C1 B5 B9 104.43(19)
B6 B5 B9 107.9(2)
B4 B5 B9 59.77(15)
B10 B5 B9 60.11(16)
C1 B5 H5 124.4
B6 B5 H5 121.2
B4 B5 H5 121.7
B10 B5 H5 122.1
B9 B5 H5 122.6
C2 B6 C1 56.45(13)
C2 B6 B5 103.16(18)
C1 B6 B5 58.19(14)
C2 B6 B10 103.70(18)
C1 B6 B10 104.80(18)
B5 B6 B10 60.52(15)
C2 B6 B11 58.23(14)
C1 B6 B11 104.50(18)
B5 B6 B11 108.16(19)
B10 B6 B11 60.09(15)
C2 B6 H6 125.8
C1 B6 H6 124.7
B5 B6 H6 122.4
B10 B6 H6 122.9
B11 B6 H6 122.0
C2 B7 B12 103.79(19)
C2 B7 B11 58.50(13)
B12 B7 B11 59.92(15)
C2 B7 B8 103.81(18)
B12 B7 B8 60.80(15)
B11 B7 B8 108.74(19)
C2 B7 B3 60.01(13)
B12 B7 B3 109.54(19)
B11 B7 B3 110.44(18)
B8 B7 B3 59.64(13)
C2 B7 H7 125.5
B12 B7 H7 122.2
B11 B7 H7 120.6
B8 B7 H7 122.6
B3 B7 H7 119.8
B7 B8 B3 60.99(13)
B7 B8 B4 107.25(18)
B3 B8 B4 60.83(14)
B7 B8 B9 106.94(19)
B3 B8 B9 109.76(19)
B4 B8 B9 59.64(15)
B7 B8 B12 59.33(15)
B3 B8 B12 109.45(18)
B4 B8 B12 106.73(19)
B9 B8 B12 59.37(16)
B7 B8 H8 122.4
B3 B8 H8 119.7
B4 B8 H8 122.4
B9 B8 H8 121.8
B12 B8 H8 122.2
B12 B9 B4 107.94(19)
B12 B9 B10 59.97(16)
B4 B9 B10 107.73(19)
B12 B9 B8 60.46(16)
B4 B9 B8 60.08(15)
B10 B9 B8 108.6(2)
B12 B9 B5 107.6(2)
B4 B9 B5 59.78(15)
B10 B9 B5 59.73(16)
B8 B9 B5 108.15(18)
B12 B9 H9 121.7
B4 B9 H9 121.9
B10 B9 H9 121.7
B8 B9 H9 121.2
B5 B9 H9 122.0
B6 B10 B11 60.06(15)
B6 B10 B12 107.84(19)
B11 B10 B12 59.69(16)
B6 B10 B5 59.67(15)
B11 B10 B5 107.47(18)
B12 B10 B5 107.67(19)
B6 B10 B9 107.81(18)
B11 B10 B9 107.3(2)
B12 B10 B9 59.62(17)
B5 B10 B9 60.16(16)
B6 B10 H10 121.7
B11 B10 H10 122.1
B12 B10 H10 122.0
B5 B10 H10 121.9
B9 B10 H10 122.0
C2 B11 B12 103.54(18)
C2 B11 B6 58.92(14)
B12 B11 B6 108.2(2)
C2 B11 B10 104.05(18)
B12 B11 B10 60.36(16)
B6 B11 B10 59.86(15)
C2 B11 B7 58.24(13)
B12 B11 B7 59.86(15)
B6 B11 B7 108.57(17)
B10 B11 B7 108.41(19)
C2 B11 H11 125.6
B12 B11 H11 122.6
B6 B11 H11 121.1
B10 B11 H11 122.3
B7 B11 H11 121.2
B7 B12 B11 60.22(15)
B7 B12 B9 108.01(18)
B11 B12 B9 108.1(2)
B7 B12 B10 108.38(18)
B11 B12 B10 59.95(16)
B9 B12 B10 60.42(16)
B7 B12 B8 59.87(14)
B11 B12 B8 108.24(17)
B9 B12 B8 60.17(15)
B10 B12 B8 108.73(19)
B7 B12 H12 121.7
B11 B12 H12 121.7
B9 B12 H12 121.6
B10 B12 H12 121.3
B8 B12 H12 121.5
C3 C1 C2 118.50(19)
C3 C1 B4 121.22(19)
C2 C1 B4 109.71(17)
C3 C1 B5 122.1(2)
C2 C1 B5 109.88(17)
B4 C1 B5 63.24(15)
C3 C1 B6 117.40(19)
C2 C1 B6 61.10(14)
B4 C1 B6 114.22(17)
B5 C1 B6 62.04(15)
C3 C1 B3 114.37(17)
C2 C1 B3 61.57(13)
B4 C1 B3 62.52(14)
B5 C1 B3 115.56(17)
B6 C1 B3 115.35(17)
C1 C2 B7 113.50(18)
C1 C2 B11 113.07(18)
B7 C2 B11 63.26(14)
C1 C2 B6 62.45(14)
B7 C2 B6 116.02(17)
B11 C2 B6 62.85(15)
C1 C2 B3 63.76(14)
B7 C2 B3 63.32(14)
B11 C2 B3 117.23(17)
B6 C2 B3 118.39(18)
C1 C2 H2 113.8(14)
B7 C2 H2 121.7(15)
B11 C2 H2 122.4(14)
B6 C2 H2 115.0(15)
B3 C2 H2 112.4(15)
C1 C3 H3A 109.5
C1 C3 H3B 109.5
H3A C3 H3B 109.5
C1 C3 H3C 109.5
H3A C3 H3C 109.5
H3B C3 H3C 109.5
P1 C4 P2 102.99(10)
P1 C4 H4A 111.2
P2 C4 H4A 111.2
P1 C4 H4B 111.2
P2 C4 H4B 111.2
H4A C4 H4B 109.1
C6 C5 C10 120.0(2)
C6 C5 P1 121.99(16)
C10 C5 P1 117.41(17)
C7 C6 C5 119.6(2)
C7 C6 H6A 120.2
C5 C6 H6A 120.2
C8 C7 C6 120.2(2)
C8 C7 H7A 119.9
C6 C7 H7A 119.9
C9 C8 C7 120.3(2)
C9 C8 H8A 119.8
C7 C8 H8A 119.8
C8 C9 C10 120.4(2)
C8 C9 H9A 119.8
C10 C9 H9A 119.8
C9 C10 C5 119.4(2)
C9 C10 H10A 120.3
C5 C10 H10A 120.3
C12 C11 C16 120.20(19)
C12 C11 P1 122.87(16)
C16 C11 P1 116.88(15)
C11 C12 C13 119.1(2)
C11 C12 H12A 120.4
C13 C12 H12A 120.4
C14 C13 C12 120.4(2)
C14 C13 H13 119.8
C12 C13 H13 119.8
C13 C14 C15 120.5(2)
C13 C14 H14 119.7
C15 C14 H14 119.7
C16 C15 C14 119.4(2)
C16 C15 H15 120.3
C14 C15 H15 120.3
C15 C16 C11 120.4(2)
C15 C16 H16 119.8
C11 C16 H16 119.8
C22 C17 C18 119.17(18)
C22 C17 P2 121.72(15)
C18 C17 P2 119.08(16)
C19 C18 C17 119.9(2)
C19 C18 H18 120.0
C17 C18 H18 120.0
C20 C19 C18 120.4(2)
C20 C19 H19 119.8
C18 C19 H19 119.8
C19 C20 C21 120.07(19)
C19 C20 H20 120.0
C21 C20 H20 120.0
C20 C21 C22 120.2(2)
C20 C21 H21 119.9
C22 C21 H21 119.9
C17 C22 C21 120.1(2)
C17 C22 H22 119.9
C21 C22 H22 119.9
C28 C23 C24 119.84(19)
C28 C23 P2 119.19(16)
C24 C23 P2 120.95(17)
C25 C24 C23 119.5(2)
C25 C24 H24 120.3
C23 C24 H24 120.3
C26 C25 C24 120.3(2)
C26 C25 H25 119.9
C24 C25 H25 119.9
C25 C26 C27 120.4(2)
C25 C26 H26 119.8
C27 C26 H26 119.8
C28 C27 C26 120.1(2)
C28 C27 H27 120.0
C26 C27 H27 120.0
C27 C28 C23 120.0(2)
C27 C28 H28 120.0
C23 C28 H28 120.0

loop_
_geom_bond_atom_site_label_1
_geom_bond_atom_site_label_2
_geom_bond_distance
Pd1 N1 2.0972(17)
Pd1 P2 2.2243(6)
Pd1 Cl1 2.2908(6)
Pd1 Cl2 2.4023(6)
P1 N1 1.6075(18)
P1 C5 1.789(2)
P1 C11 1.793(2)
P1 C4 1.806(2)
P2 C17 1.8054(19)
P2 C23 1.816(2)
P2 C4 1.849(2)
N1 B3 1.461(3)
B3 C2 1.750(3)
B3 B8 1.781(3)
B3 C1 1.785(3)
B3 B4 1.805(4)
B3 B7 1.805(3)
B4 C1 1.690(4)
B4 B9 1.776(4)
B4 B5 1.776(4)
B4 B8 1.784(4)
B4 H4 1.1200
B5 C1 1.699(3)
B5 B6 1.765(4)
B5 B10 1.780(4)
B5 B9 1.788(4)
B5 H5 1.1200
B6 C2 1.705(3)
B6 C1 1.727(3)
B6 B10 1.768(4)
B6 B11 1.771(4)
B6 H6 1.1200
B7 C2 1.688(3)
B7 B12 1.766(4)
B7 B11 1.773(4)
B7 B8 1.776(4)
B7 H7 1.1200
B8 B9 1.788(4)
B8 B12 1.793(4)
B8 H8 1.1200
B9 B12 1.773(4)
B9 B10 1.787(4)
B9 H9 1.1200
B10 B11 1.772(4)
B10 B12 1.779(4)
B10 H10 1.1200
B11 C2 1.693(3)
B11 B12 1.767(4)
B11 H11 1.1200
B12 H12 1.1200
C1 C3 1.514(3)
C1 C2 1.623(3)
C2 H2 0.94(2)
C3 H3A 0.9800
C3 H3B 0.9800
C3 H3C 0.9800
C4 H4A 0.9900
C4 H4B 0.9900
C5 C6 1.396(3)
C5 C10 1.400(3)
C6 C7 1.385(3)
C6 H6A 0.9500
C7 C8 1.383(4)
C7 H7A 0.9500
C8 C9 1.382(4)
C8 H8A 0.9500
C9 C10 1.383(3)
C9 H9A 0.9500
C10 H10A 0.9500
C11 C12 1.391(3)
C11 C16 1.395(3)
C12 C13 1.392(3)
C12 H12A 0.9500
C13 C14 1.384(3)
C13 H13 0.9500
C14 C15 1.390(3)
C14 H14 0.9500
C15 C16 1.382(3)
C15 H15 0.9500
C16 H16 0.9500
C17 C22 1.386(3)
C17 C18 1.399(3)
C18 C19 1.388(3)
C18 H18 0.9500
C19 C20 1.373(3)
C19 H19 0.9500
C20 C21 1.378(3)
C20 H20 0.9500
C21 C22 1.391(3)
C21 H21 0.9500
C22 H22 0.9500
C23 C28 1.392(3)
C23 C24 1.397(3)
C24 C25 1.391(3)
C24 H24 0.9500
C25 C26 1.377(3)
C25 H25 0.9500
C26 C27 1.385(3)
C26 H26 0.9500
C27 C28 1.384(3)
C27 H27 0.9500
C28 H28 0.9500

loop_
_geom_torsion_atom_site_label_1
_geom_torsion_atom_site_label_2
_geom_torsion_atom_site_label_3
_geom_torsion_atom_site_label_4
_geom_torsion
C5 P1 N1 B3 -43.31(19)
C11 P1 N1 B3 -164.85(16)
C4 P1 N1 B3 80.28(18)
C5 P1 N1 Pd1 -177.87(8)
C11 P1 N1 Pd1 60.59(11)
C4 P1 N1 Pd1 -54.28(10)
P1 N1 B3 C2 -179.70(14)
Pd1 N1 B3 C2 -47.3(2)
P1 N1 B3 B8 -34.6(3)
Pd1 N1 B3 B8 97.8(3)
P1 N1 B3 C1 117.03(19)
Pd1 N1 B3 C1 -110.59(18)
P1 N1 B3 B4 48.4(3)
Pd1 N1 B3 B4 -179.25(18)
P1 N1 B3 B7 -112.7(2)
Pd1 N1 B3 B7 19.6(2)
N1 B3 B4 C1 103.0(2)
C2 B3 B4 C1 -35.37(14)
B8 B3 B4 C1 -132.87(18)
B7 B3 B4 C1 -93.20(17)
N1 B3 B4 B9 -159.6(2)
C2 B3 B4 B9 62.0(2)
B8 B3 B4 B9 -35.47(18)
C1 B3 B4 B9 97.4(2)
B7 B3 B4 B9 4.2(2)
N1 B3 B4 B5 135.6(2)
C2 B3 B4 B5 -2.7(2)
B8 B3 B4 B5 -100.2(2)
C1 B3 B4 B5 32.65(16)
B7 B3 B4 B5 -60.6(2)
N1 B3 B4 B8 -124.1(3)
C2 B3 B4 B8 97.50(16)
C1 B3 B4 B8 132.87(18)
B7 B3 B4 B8 39.67(16)
B9 B4 B5 C1 -134.6(2)
B8 B4 B5 C1 -97.29(19)
B3 B4 B5 C1 -33.66(16)
C1 B4 B5 B6 34.06(17)
B9 B4 B5 B6 -100.5(2)
B8 B4 B5 B6 -63.2(2)
B3 B4 B5 B6 0.4(2)
C1 B4 B5 B10 97.3(2)
B9 B4 B5 B10 -37.24(19)
B8 B4 B5 B10 0.0(2)
B3 B4 B5 B10 63.7(2)
C1 B4 B5 B9 134.6(2)
B8 B4 B5 B9 37.29(18)
B3 B4 B5 B9 100.9(2)
C1 B5 B6 C2 35.62(15)
B4 B5 B6 C2 2.2(2)
B10 B5 B6 C2 -98.47(19)
B9 B5 B6 C2 -61.0(2)
B4 B5 B6 C1 -33.41(17)
B10 B5 B6 C1 -134.1(2)
B9 B5 B6 C1 -96.61(19)
C1 B5 B6 B10 134.1(2)
B4 B5 B6 B10 100.7(2)
B9 B5 B6 B10 37.48(18)
C1 B5 B6 B11 96.12(19)
B4 B5 B6 B11 62.7(2)
B10 B5 B6 B11 -37.97(17)
B9 B5 B6 B11 -0.5(2)
N1 B3 B7 C2 -103.8(2)
B8 B3 B7 C2 131.11(19)
C1 B3 B7 C2 33.66(15)
B4 B3 B7 C2 91.29(18)
N1 B3 B7 B12 161.2(2)
C2 B3 B7 B12 -95.0(2)
B8 B3 B7 B12 36.11(18)
C1 B3 B7 B12 -61.3(2)
B4 B3 B7 B12 -3.7(2)
N1 B3 B7 B11 -134.6(2)
C2 B3 B7 B11 -30.80(16)
B8 B3 B7 B11 100.3(2)
C1 B3 B7 B11 2.9(2)
B4 B3 B7 B11 60.5(2)
N1 B3 B7 B8 125.0(2)
C2 B3 B7 B8 -131.11(19)
C1 B3 B7 B8 -97.46(18)
B4 B3 B7 B8 -39.82(17)
C2 B7 B8 B3 -42.22(15)
B12 B7 B8 B3 -140.5(2)
B11 B7 B8 B3 -103.22(18)
C2 B7 B8 B4 -1.3(2)
B12 B7 B8 B4 -99.58(19)
B11 B7 B8 B4 -62.3(2)
B3 B7 B8 B4 40.91(16)
C2 B7 B8 B9 61.4(2)
B12 B7 B8 B9 -36.88(17)
B11 B7 B8 B9 0.4(2)
B3 B7 B8 B9 103.6(2)
C2 B7 B8 B12 98.27(19)
B11 B7 B8 B12 37.26(17)
B3 B7 B8 B12 140.5(2)
N1 B3 B8 B7 -109.2(3)
C2 B3 B8 B7 39.90(16)
C1 B3 B8 B7 95.78(18)
B4 B3 B8 B7 134.26(19)
N1 B3 B8 B4 116.5(3)
C2 B3 B8 B4 -94.35(17)
C1 B3 B8 B4 -38.47(15)
B7 B3 B8 B4 -134.26(19)
N1 B3 B8 B9 151.9(2)
C2 B3 B8 B9 -59.0(2)
C1 B3 B8 B9 -3.1(2)
B4 B3 B8 B9 35.35(18)
B7 B3 B8 B9 -98.9(2)
N1 B3 B8 B12 -144.7(2)
C2 B3 B8 B12 4.4(2)
C1 B3 B8 B12 60.3(2)
B4 B3 B8 B12 98.8(2)
B7 B3 B8 B12 -35.48(18)
C1 B4 B8 B7 0.9(2)
B9 B4 B8 B7 99.9(2)
B5 B4 B8 B7 62.5(2)
B3 B4 B8 B7 -40.99(16)
C1 B4 B8 B3 41.90(16)
B9 B4 B8 B3 140.87(19)
B5 B4 B8 B3 103.5(2)
C1 B4 B8 B9 -98.97(19)
B5 B4 B8 B9 -37.36(18)
B3 B4 B8 B9 -140.87(19)
C1 B4 B8 B12 -61.4(2)
B9 B4 B8 B12 37.56(18)
B5 B4 B8 B12 0.2(2)
B3 B4 B8 B12 -103.32(19)
C1 B4 B9 B12 61.2(2)
B5 B4 B9 B12 100.3(2)
B8 B4 B9 B12 -38.35(19)
B3 B4 B9 B12 -3.2(3)
C1 B4 B9 B10 -2.1(3)
B5 B4 B9 B10 37.01(19)
B8 B4 B9 B10 -101.7(2)
B3 B4 B9 B10 -66.5(2)
C1 B4 B9 B8 99.59(19)
B5 B4 B9 B8 138.7(2)
B3 B4 B9 B8 35.15(18)
C1 B4 B9 B5 -39.10(18)
B8 B4 B9 B5 -138.7(2)
B3 B4 B9 B5 -103.5(2)
B7 B8 B9 B12 36.86(17)
B3 B8 B9 B12 101.4(2)
B4 B8 B9 B12 137.3(2)
B7 B8 B9 B4 -100.42(18)
B3 B8 B9 B4 -35.84(18)
B12 B8 B9 B4 -137.3(2)
B7 B8 B9 B10 -0.2(2)
B3 B8 B9 B10 64.4(2)
B4 B8 B9 B10 100.2(2)
B12 B8 B9 B10 -37.09(18)
B7 B8 B9 B5 -63.5(2)
B3 B8 B9 B5 1.1(3)
B4 B8 B9 B5 36.89(18)
B12 B8 B9 B5 -100.4(2)
C1 B5 B9 B12 -62.2(2)
B6 B5 B9 B12 0.2(2)
B4 B5 B9 B12 -100.9(2)
B10 B5 B9 B12 37.51(18)
C1 B5 B9 B4 38.66(17)
B6 B5 B9 B4 101.1(2)
B10 B5 B9 B4 138.4(2)
C1 B5 B9 B10 -99.8(2)
B6 B5 B9 B10 -37.35(18)
B4 B5 B9 B10 -138.4(2)
C1 B5 B9 B8 1.6(3)
B6 B5 B9 B8 64.0(2)
B4 B5 B9 B8 -37.02(18)
B10 B5 B9 B8 101.4(2)
C2 B6 B10 B11 -40.05(16)
C1 B6 B10 B11 -98.44(19)
B5 B6 B10 B11 -137.6(2)
C2 B6 B10 B12 -2.9(2)
C1 B6 B10 B12 -61.3(2)
B5 B6 B10 B12 -100.4(2)
B11 B6 B10 B12 37.15(18)
C2 B6 B10 B5 97.54(19)
C1 B6 B10 B5 39.15(17)
B11 B6 B10 B5 137.6(2)
C2 B6 B10 B9 60.1(2)
C1 B6 B10 B9 1.7(3)
B5 B6 B10 B9 -37.49(19)
B11 B6 B10 B9 100.1(2)
C1 B5 B10 B6 -40.08(18)
B4 B5 B10 B6 -101.0(2)
B9 B5 B10 B6 -138.1(2)
C1 B5 B10 B11 -2.3(3)
B6 B5 B10 B11 37.78(18)
B4 B5 B10 B11 -63.2(2)
B9 B5 B10 B11 -100.3(2)
C1 B5 B10 B12 60.6(2)
B6 B5 B10 B12 100.7(2)
B4 B5 B10 B12 -0.3(3)
B9 B5 B10 B12 -37.37(18)
C1 B5 B10 B9 98.0(2)
B6 B5 B10 B9 138.1(2)
B4 B5 B10 B9 37.09(18)
B12 B9 B10 B6 -100.6(2)
B4 B9 B10 B6 0.2(3)
B8 B9 B10 B6 -63.3(2)
B5 B9 B10 B6 37.27(19)
B12 B9 B10 B11 -37.32(17)
B4 B9 B10 B11 63.6(2)
B8 B9 B10 B11 0.0(2)
B5 B9 B10 B11 100.6(2)
B4 B9 B10 B12 100.9(2)
B8 B9 B10 B12 37.30(18)
B5 B9 B10 B12 137.91(19)
B12 B9 B10 B5 -137.91(19)
B4 B9 B10 B5 -37.03(19)
B8 B9 B10 B5 -100.6(2)
C1 B6 B11 C2 -33.72(16)
B5 B6 B11 C2 -94.51(19)
B10 B6 B11 C2 -132.67(19)
C2 B6 B11 B12 95.14(19)
C1 B6 B11 B12 61.4(2)
B5 B6 B11 B12 0.6(2)
B10 B6 B11 B12 -37.53(17)
C2 B6 B11 B10 132.67(19)
C1 B6 B11 B10 98.95(19)
B5 B6 B11 B10 38.16(17)
C2 B6 B11 B7 31.70(17)
C1 B6 B11 B7 -2.0(2)
B5 B6 B11 B7 -62.8(2)
B10 B6 B11 B7 -101.0(2)
B6 B10 B11 C2 40.48(16)
B12 B10 B11 C2 -97.78(19)
B5 B10 B11 C2 2.9(2)
B9 B10 B11 C2 -60.5(2)
B6 B10 B11 B12 138.25(19)
B5 B10 B11 B12 100.6(2)
B9 B10 B11 B12 37.28(17)
B12 B10 B11 B6 -138.25(19)
B5 B10 B11 B6 -37.61(18)
B9 B10 B11 B6 -101.0(2)
B6 B10 B11 B7 101.23(18)
B12 B10 B11 B7 -37.02(16)
B5 B10 B11 B7 63.6(2)
B9 B10 B11 B7 0.3(2)
B12 B7 B11 C2 132.7(2)
B8 B7 B11 C2 95.04(18)
B3 B7 B11 C2 31.34(17)
C2 B7 B11 B12 -132.7(2)
B8 B7 B11 B12 -37.65(17)
B3 B7 B11 B12 -101.3(2)
C2 B7 B11 B6 -31.96(17)
B12 B7 B11 B6 100.7(2)
B8 B7 B11 B6 63.1(2)
B3 B7 B11 B6 -0.6(2)
C2 B7 B11 B10 -95.44(19)
B12 B7 B11 B10 37.24(17)
B8 B7 B11 B10 -0.4(2)
B3 B7 B11 B10 -64.1(2)
C2 B7 B12 B11 40.19(17)
B8 B7 B12 B11 138.50(19)
B3 B7 B12 B11 102.9(2)
C2 B7 B12 B9 -60.8(2)
B11 B7 B12 B9 -101.0(2)
B8 B7 B12 B9 37.49(18)
B3 B7 B12 B9 1.9(3)
C2 B7 B12 B10 3.1(2)
B11 B7 B12 B10 -37.06(18)
B8 B7 B12 B10 101.4(2)
B3 B7 B12 B10 65.8(2)
C2 B7 B12 B8 -98.31(18)
B11 B7 B12 B8 -138.50(19)
B3 B7 B12 B8 -35.63(17)
C2 B11 B12 B7 -40.01(17)
B6 B11 B12 B7 -101.34(19)
B10 B11 B12 B7 -138.65(19)
C2 B11 B12 B9 60.8(2)
B6 B11 B12 B9 -0.5(2)
B10 B11 B12 B9 -37.84(18)
B7 B11 B12 B9 100.81(19)
C2 B11 B12 B10 98.64(19)
B6 B11 B12 B10 37.31(17)
B7 B11 B12 B10 138.65(19)
C2 B11 B12 B8 -2.9(3)
B6 B11 B12 B8 -64.2(2)
B10 B11 B12 B8 -101.5(2)
B7 B11 B12 B8 37.11(18)
B4 B9 B12 B7 0.8(3)
B10 B9 B12 B7 101.3(2)
B8 B9 B12 B7 -37.35(18)
B5 B9 B12 B7 63.9(2)
B4 B9 B12 B11 -62.9(2)
B10 B9 B12 B11 37.63(17)
B8 B9 B12 B11 -101.06(19)
B5 B9 B12 B11 0.2(2)
B4 B9 B12 B10 -100.5(2)
B8 B9 B12 B10 -138.69(19)
B5 B9 B12 B10 -37.40(17)
B4 B9 B12 B8 38.17(18)
B10 B9 B12 B8 138.69(19)
B5 B9 B12 B8 101.29(19)
B6 B10 B12 B7 -0.1(3)
B11 B10 B12 B7 37.18(17)
B5 B10 B12 B7 -63.1(2)
B9 B10 B12 B7 -100.7(2)
B6 B10 B12 B11 -37.31(17)
B5 B10 B12 B11 -100.3(2)
B9 B10 B12 B11 -137.90(18)
B6 B10 B12 B9 100.6(2)
B11 B10 B12 B9 137.90(18)
B5 B10 B12 B9 37.61(18)
B6 B10 B12 B8 63.4(2)
B11 B10 B12 B8 100.69(19)
B5 B10 B12 B8 0.4(2)
B9 B10 B12 B8 -37.21(18)
B3 B8 B12 B7 36.17(18)
B4 B8 B12 B7 100.47(19)
B9 B8 B12 B7 138.15(19)
B7 B8 B12 B11 -37.27(18)
B3 B8 B12 B11 -1.1(3)
B4 B8 B12 B11 63.2(2)
B9 B8 B12 B11 100.9(2)
B7 B8 B12 B9 -138.15(19)
B3 B8 B12 B9 -102.0(2)
B4 B8 B12 B9 -37.68(18)
B7 B8 B12 B10 -100.8(2)
B3 B8 B12 B10 -64.7(2)
B4 B8 B12 B10 -0.4(2)
B9 B8 B12 B10 37.31(18)
B9 B4 C1 C3 153.0(2)
B5 B4 C1 C3 113.0(2)
B8 B4 C1 C3 -144.2(2)
B3 B4 C1 C3 -103.2(2)
B9 B4 C1 C2 -63.0(2)
B5 B4 C1 C2 -102.93(19)
B8 B4 C1 C2 -0.1(2)
B3 B4 C1 C2 40.86(16)
B9 B4 C1 B5 39.98(19)
B8 B4 C1 B5 102.79(19)
B3 B4 C1 B5 143.79(18)
B9 B4 C1 B6 3.4(3)
B5 B4 C1 B6 -36.62(19)
B8 B4 C1 B6 66.2(2)
B3 B4 C1 B6 107.17(19)
B9 B4 C1 B3 -103.81(19)
B5 B4 C1 B3 -143.79(18)
B8 B4 C1 B3 -40.99(15)
B6 B5 C1 C3 106.4(2)
B4 B5 C1 C3 -111.6(2)
B10 B5 C1 C3 146.5(2)
B9 B5 C1 C3 -151.1(2)
B6 B5 C1 C2 -39.31(18)
B4 B5 C1 C2 102.67(19)
B10 B5 C1 C2 0.8(2)
B9 B5 C1 C2 63.2(2)
B6 B5 C1 B4 -141.99(19)
B10 B5 C1 B4 -101.9(2)
B9 B5 C1 B4 -39.45(18)
B4 B5 C1 B6 141.99(19)
B10 B5 C1 B6 40.10(18)
B9 B5 C1 B6 102.5(2)
B6 B5 C1 B3 -106.5(2)
B4 B5 C1 B3 35.52(18)
B10 B5 C1 B3 -66.4(2)
B9 B5 C1 B3 -3.9(3)
C2 B6 C1 C3 109.1(2)
B5 B6 C1 C3 -113.8(2)
B10 B6 C1 C3 -154.0(2)
B11 B6 C1 C3 143.6(2)
B5 B6 C1 C2 137.11(19)
B10 B6 C1 C2 96.82(19)
B11 B6 C1 C2 34.50(16)
C2 B6 C1 B4 -100.03(19)
B5 B6 C1 B4 37.1(2)
B10 B6 C1 B4 -3.2(3)
B11 B6 C1 B4 -65.5(2)
C2 B6 C1 B5 -137.11(19)
B10 B6 C1 B5 -40.29(18)
B11 B6 C1 B5 -102.6(2)
C2 B6 C1 B3 -30.32(17)
B5 B6 C1 B3 106.8(2)
B10 B6 C1 B3 66.5(2)
B11 B6 C1 B3 4.2(2)
N1 B3 C1 C3 -5.3(3)
C2 B3 C1 C3 -110.5(2)
B8 B3 C1 C3 154.21(19)
B4 B3 C1 C3 113.9(2)
B7 B3 C1 C3 -145.10(19)
N1 B3 C1 C2 105.2(2)
B8 B3 C1 C2 -95.27(17)
B4 B3 C1 C2 -135.55(17)
B7 B3 C1 C2 -34.58(15)
N1 B3 C1 B4 -119.2(2)
C2 B3 C1 B4 135.55(17)
B8 B3 C1 B4 40.28(16)
B7 B3 C1 B4 100.97(17)
N1 B3 C1 B5 -155.0(2)
C2 B3 C1 B5 99.77(19)
B8 B3 C1 B5 4.5(2)
B4 B3 C1 B5 -35.78(18)
B7 B3 C1 B5 65.2(2)
N1 B3 C1 B6 135.4(2)
C2 B3 C1 B6 30.17(17)
B8 B3 C1 B6 -65.1(2)
B4 B3 C1 B6 -105.4(2)
B7 B3 C1 B6 -4.4(2)
C3 C1 C2 B7 144.4(2)
B4 C1 C2 B7 -0.8(2)
B5 C1 C2 B7 -68.5(2)
B6 C1 C2 B7 -108.22(19)
B3 C1 C2 B7 40.53(16)
C3 C1 C2 B11 -146.0(2)
B4 C1 C2 B11 68.9(2)
B5 C1 C2 B11 1.1(2)
B6 C1 C2 B11 -38.59(18)
B3 C1 C2 B11 110.16(19)
C3 C1 C2 B6 -107.4(2)
B4 C1 C2 B6 107.45(19)
B5 C1 C2 B6 39.73(18)
B3 C1 C2 B6 148.75(17)
C3 C1 C2 B3 103.9(2)
B4 C1 C2 B3 -41.30(16)
B5 C1 C2 B3 -109.02(19)
B6 C1 C2 B3 -148.75(17)
B12 B7 C2 C1 64.1(2)
B11 B7 C2 C1 105.0(2)
B8 B7 C2 C1 1.3(2)
B3 B7 C2 C1 -40.72(17)
B12 B7 C2 B11 -40.92(17)
B8 B7 C2 B11 -103.73(19)
B3 B7 C2 B11 -145.75(19)
B12 B7 C2 B6 -5.5(2)
B11 B7 C2 B6 35.46(19)
B8 B7 C2 B6 -68.3(2)
B3 B7 C2 B6 -110.3(2)
B12 B7 C2 B3 104.84(19)
B11 B7 C2 B3 145.75(19)
B8 B7 C2 B3 42.02(15)
B12 B11 C2 C1 -64.9(2)
B6 B11 C2 C1 38.43(18)
B10 B11 C2 C1 -2.5(2)
B7 B11 C2 C1 -105.7(2)
B12 B11 C2 B7 40.83(18)
B6 B11 C2 B7 144.1(2)
B10 B11 C2 B7 103.2(2)
B12 B11 C2 B6 -103.3(2)
B10 B11 C2 B6 -40.95(18)
B7 B11 C2 B6 -144.1(2)
B12 B11 C2 B3 6.4(3)
B6 B11 C2 B3 109.7(2)
B10 B11 C2 B3 68.7(2)
B7 B11 C2 B3 -34.44(19)
B5 B6 C2 C1 -36.44(16)
B10 B6 C2 C1 -98.84(19)
B11 B6 C2 C1 -139.84(19)
C1 B6 C2 B7 104.2(2)
B5 B6 C2 B7 67.8(2)
B10 B6 C2 B7 5.4(2)
B11 B6 C2 B7 -35.61(19)
C1 B6 C2 B11 139.84(19)
B5 B6 C2 B11 103.40(19)
B10 B6 C2 B11 40.99(17)
C1 B6 C2 B3 31.93(17)
B5 B6 C2 B3 -4.5(2)
B10 B6 C2 B3 -66.9(2)
B11 B6 C2 B3 -107.9(2)
N1 B3 C2 C1 -108.0(2)
B8 B3 C2 C1 96.82(17)
B4 B3 C2 C1 36.11(15)
B7 B3 C2 C1 138.17(18)
N1 B3 C2 B7 113.9(2)
B8 B3 C2 B7 -41.35(17)
C1 B3 C2 B7 -138.17(18)
B4 B3 C2 B7 -102.05(17)
N1 B3 C2 B11 148.3(2)
B8 B3 C2 B11 -6.9(2)
C1 B3 C2 B11 -103.7(2)
B4 B3 C2 B11 -67.6(2)
B7 B3 C2 B11 34.42(19)
N1 B3 C2 B6 -139.49(19)
B8 B3 C2 B6 65.3(2)
C1 B3 C2 B6 -31.52(17)
B4 B3 C2 B6 4.6(2)
B7 B3 C2 B6 106.6(2)
N1 P1 C4 P2 49.11(12)
C5 P1 C4 P2 173.17(9)
C11 P1 C4 P2 -70.89(11)
C17 P2 C4 P1 -148.22(10)
C23 P2 C4 P1 98.23(11)
Pd1 P2 C4 P1 -22.20(10)
N1 P1 C5 C6 97.27(19)
C11 P1 C5 C6 -138.33(18)
C4 P1 C5 C6 -24.1(2)
N1 P1 C5 C10 -74.02(19)
C11 P1 C5 C10 50.4(2)
C4 P1 C5 C10 164.60(16)
C10 C5 C6 C7 1.3(3)
P1 C5 C6 C7 -169.78(17)
C5 C6 C7 C8 -0.1(3)
C6 C7 C8 C9 -1.1(4)
C7 C8 C9 C10 0.9(4)
C8 C9 C10 C5 0.3(3)
C6 C5 C10 C9 -1.4(3)
P1 C5 C10 C9 170.06(18)
N1 P1 C11 C12 11.5(2)
C5 P1 C11 C12 -112.87(19)
C4 P1 C11 C12 128.26(18)
N1 P1 C11 C16 -165.94(16)
C5 P1 C11 C16 69.70(19)
C4 P1 C11 C16 -49.17(18)
C16 C11 C12 C13 0.9(3)
P1 C11 C12 C13 -176.48(17)
C11 C12 C13 C14 0.4(3)
C12 C13 C14 C15 -1.2(3)
C13 C14 C15 C16 0.8(3)
C14 C15 C16 C11 0.5(3)
C12 C11 C16 C15 -1.3(3)
P1 C11 C16 C15 176.20(17)
C23 P2 C17 C22 -20.9(2)
C4 P2 C17 C22 -133.20(19)
Pd1 P2 C17 C22 108.95(18)
C23 P2 C17 C18 161.21(18)
C4 P2 C17 C18 49.0(2)
Pd1 P2 C17 C18 -68.90(19)
C22 C17 C18 C19 -0.6(3)
P2 C17 C18 C19 177.29(19)
C17 C18 C19 C20 -0.2(4)
C18 C19 C20 C21 1.5(4)
C19 C20 C21 C22 -2.0(4)
C18 C17 C22 C21 0.2(3)
P2 C17 C22 C21 -177.68(17)
C20 C21 C22 C17 1.1(4)
C17 P2 C23 C28 -54.83(19)
C4 P2 C23 C28 56.39(18)
Pd1 P2 C23 C28 172.26(14)
C17 P2 C23 C24 126.80(17)
C4 P2 C23 C24 -121.97(17)
Pd1 P2 C23 C24 -6.10(19)
C28 C23 C24 C25 0.7(3)
P2 C23 C24 C25 179.01(17)
C23 C24 C25 C26 0.3(3)
C24 C25 C26 C27 -1.2(4)
C25 C26 C27 C28 1.1(4)
C26 C27 C28 C23 -0.2(3)
C24 C23 C28 C27 -0.7(3)
P2 C23 C28 C27 -179.09(17)
